data_4116780
loop_
_publ_author_name
'Jean-Pierre Simonato'
'Jacques P\'ecaut'
'Jean-Claude Marchon'

_publ_section_title
;
 Kinetic and Structural Factors Governing Chiral Recognition in
 Cobalt(III) Chiroporphyrin-Amino Alcohol Complexes
;
_journal_name_full 'Journal of the American Chemical Society'
_journal_page_first 7363
_journal_page_last 7364
_journal_paper_doi 10.1021/ja980644v
_journal_volume 120
_journal_year 1998
_chemical_formula_sum 'C61 H80 Cl10 Co N6 O11.5'
_chemical_formula_weight 1494.74
_chemical_name_systematic
; 
 ? 
;
_space_group_IT_number 4
_symmetry_cell_setting monoclinic
_symmetry_space_group_name_Hall 'P 2yb'
_symmetry_space_group_name_H-M 'P 1 21 1'
_atom_sites_solution_hydrogens geom
_atom_sites_solution_primary direct
_atom_sites_solution_secondary difmap
_audit_creation_method SHELXL
_cell_angle_alpha 90.00
_cell_angle_beta 117.43
_cell_angle_gamma 90.00
_cell_formula_units_Z 2
_cell_length_a 12.95390(10)
_cell_length_b 22.63580(10)
_cell_length_c 13.4329(2)
_cell_measurement_reflns_used 6856
_cell_measurement_temperature 193(2)
_cell_volume 3496.00(6)
_computing_cell_refinement 'Siemens XSCANS'
_computing_data_collection 'Siemens XSCANS'
_computing_data_reduction 'Siemens SHELXTL'
_computing_molecular_graphics 'Siemens SHELXTL'
_computing_publication_material 'Siemens SHELXTL'
_computing_structure_refinement 'Siemens SHELXTL'
_computing_structure_solution 'Siemens SHELXTL'
_diffrn_ambient_temperature 193(2)
_diffrn_measurement_device 'Siemens-SMART CCD area-detector'
_diffrn_radiation_monochromator graphite
_diffrn_radiation_source 'fine-focus sealed tube'
_diffrn_radiation_type MoK\a
_diffrn_radiation_wavelength 0.71073
_diffrn_reflns_av_R_equivalents 0.0307
_diffrn_reflns_av_sigmaI/netI 0.0484
_diffrn_reflns_limit_h_max 15
_diffrn_reflns_limit_h_min -13
_diffrn_reflns_limit_k_max 26
_diffrn_reflns_limit_k_min -25
_diffrn_reflns_limit_l_max 11
_diffrn_reflns_limit_l_min -16
_diffrn_reflns_number 15923
_diffrn_reflns_theta_max 26.01
_diffrn_reflns_theta_min 1.71
_diffrn_standards_decay_% 'No measurable crystal decay'
_diffrn_standards_interval_count 0
_diffrn_standards_interval_time 0
_diffrn_standards_number 0
_exptl_absorpt_coefficient_mu 0.688
_exptl_crystal_colour black
_exptl_crystal_density_diffrn 1.420
_exptl_crystal_description parallelepipedic
_exptl_crystal_F_000 1554
_exptl_crystal_size_max 0.6
_exptl_crystal_size_mid 0.2
_exptl_crystal_size_min 0.2
_refine_diff_density_max 0.597
_refine_diff_density_min -0.600
_refine_diff_density_rms 0.073
_refine_ls_abs_structure_details 'Flack H D (1983), Acta Cryst. A39, 876-881'
_refine_ls_abs_structure_Flack -0.017(14)
_refine_ls_extinction_method none
_refine_ls_goodness_of_fit_all 1.017
_refine_ls_goodness_of_fit_obs 1.022
_refine_ls_hydrogen_treatment
;
Idealized with riding model, Aromatic C-H =3D 0.93\%A, Methyl group C-H = 
0.96\%A, Methine C-H =3D 0.98\%A,  N-H =3D 0.91\%A, O-H =3D 0.82\%a
;
_refine_ls_matrix_type full
_refine_ls_number_parameters 819
_refine_ls_number_reflns 9889
_refine_ls_number_restraints 1
_refine_ls_restrained_S_all 1.017
_refine_ls_restrained_S_obs 1.022
_refine_ls_R_factor_all 0.0494
_refine_ls_R_factor_obs 0.0446
_refine_ls_shift/esd_max -0.452
_refine_ls_shift/esd_mean 0.010
_refine_ls_structure_factor_coef Fsqd
_refine_ls_weighting_details 'w=1/[\s^2^(Fo^2^)+(0.0785P)^2^+1.8495P] where P=(Fo^2^+2Fc^2^)/3'
_refine_ls_weighting_scheme calc
_refine_ls_wR_factor_all 0.1233
_refine_ls_wR_factor_obs 0.1187
_reflns_number_observed 9124
_reflns_number_total 9889
_reflns_observed_criterion >2sigma(I)
_cod_data_source_file ja980644v_2.cif
_cod_data_source_block sd:Co(R-prolinol)2(TMCP)Cl
_cod_depositor_comments
;
The following automatic conversions were performed:

'_refine_ls_weighting_scheme' value 'calc
w=1/[\s^2^(Fo^2^)+(0.0785P)^2^+1.8495P] where P=(Fo^2^+2Fc^2^)/3' was
changed to 'calc'. New tag '_refine_ls_weighting_details' was
created. The value of the new tag was set to
'w=1/[\s^2^(Fo^2^)+(0.0785P)^2^+1.8495P] where P=(Fo^2^+2Fc^2^)/3'.

Automatic conversion script
Id: cif_fix_values 3143 2015-03-26 13:38:13Z robertas 
;
_cod_original_cell_volume 3495.99(6)
_cod_original_sg_symbol_H-M 'P 1 21 1 '
_cod_original_formula_sum 'C61 H80 Cl10 Co N6 O11.50'
_cod_database_code 4116780

loop_
_symmetry_equiv_pos_as_xyz
'x, y, z'
'-x, y+1/2, -z'

loop_
_atom_site_aniso_label
_atom_site_aniso_U_11
_atom_site_aniso_U_22
_atom_site_aniso_U_33
_atom_site_aniso_U_23
_atom_site_aniso_U_13
_atom_site_aniso_U_12
Co 0.01946(3) 0.01382(5) 0.01710(3) -0.00025(4) 0.00929(2) -0.00044(4)
Cl1 0.0808(2) 0.0638(2) 0.1181(2) 0.0196(2) 0.06228(12) 0.0107(2)
Cl2 0.0795(2) 0.0871(3) 0.1087(2) 0.0046(2) 0.06137(12) -0.0140(2)
Cl3 0.0609(2) 0.0881(3) 0.0994(2) 0.0093(2) 0.0299(2) 0.0187(2)
Cl4 0.0603(2) 0.0764(3) 0.1492(4) 0.0127(3) -0.0212(3) -0.0139(2)
Cl5 0.1070(2) 0.0659(2) 0.06945(14) -0.0068(2) 0.05457(11) -0.0085(2)
Cl6 0.06472(15) 0.0549(2) 0.0796(2) 0.00901(15) 0.03677(11) 0.00078(15)
Cl7 0.1075(2) 0.0751(3) 0.1402(3) 0.0019(2) 0.0769(2) -0.0085(2)
Cl8 0.0915(3) 0.1018(2) 0.1238(2) 0.0760(2) 0.0202(2) -0.0187(2)
Cl9 0.0734(2) 0.0564(2) 0.0629(2) -0.0057(2) 0.0099(2) -0.0012(2)
Cl10 0.0526(2) 0.03128(15) 0.0601(2) -0.00613(13) 0.00718(12) 0.00193(13)
O21 0.0266(2) 0.0424(4) 0.0259(2) -0.0035(3) 0.0117(2) -0.0025(3)
O22 0.0330(2) 0.0567(5) 0.0288(2) 0.0049(3) 0.0199(2) 0.0017(3)
O31 0.0534(3) 0.0293(4) 0.0300(2) 0.0015(3) 0.0236(2) -0.0018(3)
O32 0.0762(4) 0.0357(4) 0.0304(2) -0.0073(3) 0.0300(2) -0.0175(3)
O41 0.0406(3) 0.0338(4) 0.0355(3) 0.0025(3) 0.0126(2) 0.0051(3)
O42 0.0450(3) 0.0421(4) 0.0419(3) 0.0138(3) 0.0224(2) 0.0052(3)
O51 0.0433(3) 0.0537(5) 0.0757(4) 0.0269(4) 0.0279(3) 0.0057(4)
O52 0.0432(4) 0.0667(6) 0.0530(4) 0.0028(4) 0.0079(3) 0.0092(4)
O61 0.0455(4) 0.0514(5) 0.0394(3) -0.0009(4) 0.0020(3) 0.0135(4)
O71 0.0412(3) 0.0314(4) 0.0385(3) 0.0006(3) 0.0084(3) -0.0047(3)
O81 0.0559(4) 0.0655(6) 0.0521(4) 0.0045(4) 0.0231(3) 0.0148(4)
O82 0.441(3) 0.115(3) 0.262(2) -0.041(2) 0.279(2) -0.022(3)
N1 0.0203(3) 0.0176(3) 0.0213(2) 0.0026(2) 0.0108(2) 0.0007(3)
N2 0.0228(3) 0.0175(4) 0.0210(3) 0.0022(3) 0.0110(2) 0.0031(3)
N3 0.0208(3) 0.0157(3) 0.0212(2) 0.0015(2) 0.0112(2) 0.0024(3)
N4 0.0225(3) 0.0161(3) 0.0234(3) -0.0001(3) 0.0123(2) 0.0017(3)
N6 0.0267(3) 0.0162(4) 0.0230(3) -0.0025(3) 0.0123(2) -0.0027(3)
N7 0.0214(3) 0.0178(4) 0.0255(3) -0.0004(3) 0.0143(2) 0.0000(3)
C1 0.0245(3) 0.0183(4) 0.0270(3) 0.0009(3) 0.0141(2) -0.0009(3)
C2 0.0361(4) 0.0245(5) 0.0228(3) 0.0031(3) 0.0142(3) -0.0051(4)
C3 0.0302(4) 0.0264(5) 0.0192(3) 0.0013(3) 0.0099(2) -0.0041(4)
C4 0.0217(3) 0.0202(4) 0.0188(3) 0.0012(3) 0.0099(2) 0.0002(3)
C5 0.0214(3) 0.0169(4) 0.0233(3) -0.0009(3) 0.0105(2) -0.0006(3)
C6 0.0270(3) 0.0146(4) 0.0216(3) -0.0008(3) 0.0117(2) 0.0000(3)
C7 0.0274(3) 0.0226(5) 0.0281(3) -0.0082(3) 0.0151(2) -0.0065(3)
C8 0.0260(3) 0.0259(5) 0.0276(3) -0.0009(3) 0.0167(2) -0.0080(3)
C9 0.0267(3) 0.0162(4) 0.0245(3) -0.0003(3) 0.0167(2) 0.0000(3)
C10 0.0308(3) 0.0201(4) 0.0260(3) 0.0034(3) 0.0180(2) 0.0044(3)
C11 0.0232(3) 0.0208(4) 0.0235(3) 0.0036(3) 0.0121(2) 0.0047(3)
C12 0.0312(3) 0.0362(5) 0.0234(3) 0.0069(3) 0.0167(2) 0.0030(4)
C13 0.0223(3) 0.0340(5) 0.0252(3) 0.0044(4) 0.0097(2) 0.0047(4)
C14 0.0200(3) 0.0224(5) 0.0197(3) 0.0028(3) 0.0087(2) 0.0056(3)
C15 0.0208(3) 0.0188(4) 0.0228(3) -0.0030(3) 0.0072(2) 0.0036(3)
C16 0.0172(3) 0.0205(4) 0.0247(3) -0.0048(3) 0.0081(2) -0.0024(3)
C17 0.0256(4) 0.0252(5) 0.0296(4) 0.0001(4) 0.0064(3) -0.0046(4)
C18 0.0277(4) 0.0211(5) 0.0330(4) -0.0024(4) 0.0107(3) -0.0092(4)
C19 0.0231(3) 0.0163(4) 0.0269(3) 0.0011(3) 0.0120(2) 0.0028(3)
C20 0.0221(3) 0.0173(4) 0.0278(3) 0.0007(3) 0.0154(2) -0.0003(3)
C21 0.0225(3) 0.0237(5) 0.0180(3) -0.0009(3) 0.0091(2) 0.0005(3)
C22 0.0303(3) 0.0206(4) 0.0248(3) -0.0071(3) 0.0146(2) -0.0040(3)
C23 0.0348(4) 0.0331(6) 0.0349(4) -0.0088(4) 0.0132(3) -0.0059(4)
C24 0.0317(4) 0.0215(5) 0.0378(4) -0.0024(4) 0.0189(3) -0.0027(4)
C25 0.0308(3) 0.0286(5) 0.0187(3) -0.0013(3) 0.0139(2) -0.0007(4)
C26 0.0396(4) 0.0186(4) 0.0263(3) -0.0011(3) 0.0184(2) -0.0025(4)
C27 0.0357(4) 0.0700(8) 0.0501(5) 0.0135(5) 0.0251(3) 0.0062(5)
C31 0.0293(3) 0.0224(4) 0.0243(3) 0.0047(3) 0.0173(2) -0.0016(3)
C32 0.0291(3) 0.0284(5) 0.0302(3) 0.0015(3) 0.0203(2) -0.0024(3)
C33 0.0453(4) 0.0435(6) 0.0507(4) -0.0055(4) 0.0343(3) -0.0120(4)
C34 0.0279(4) 0.0464(6) 0.0330(4) 0.0010(4) 0.0138(3) 0.0040(4)
C35 0.0283(3) 0.0344(5) 0.0255(3) 0.0068(3) 0.0179(2) 0.0036(4)
C36 0.0290(3) 0.0357(5) 0.0258(3) 0.0019(4) 0.0160(2) 0.0001(4)
C37 0.1370(10) 0.0510(8) 0.0511(5) -0.0201(5) 0.0483(5) -0.0417(7)
C41 0.0249(4) 0.0271(5) 0.0189(3) -0.0034(3) 0.0055(3) 0.0005(4)
C42 0.0276(4) 0.0318(5) 0.0321(4) 0.0020(4) 0.0102(3) 0.0008(4)
C43 0.0273(5) 0.0576(7) 0.0461(5) 0.0085(5) 0.0020(4) -0.0105(5)
C44 0.0328(4) 0.0494(7) 0.0478(4) 0.0080(5) 0.0210(3) 0.0058(5)
C45 0.0280(4) 0.0382(6) 0.0232(3) 0.0018(3) 0.0088(3) 0.0014(4)
C46 0.0207(3) 0.0383(6) 0.0317(4) 0.0100(4) 0.0091(3) 0.0086(4)
C47 0.0604(5) 0.0423(7) 0.0745(6) 0.0230(5) 0.0406(4) 0.0068(5)
C51 0.0279(4) 0.0249(5) 0.0309(4) 0.0091(3) 0.0130(3) -0.0008(4)
C52 0.0320(4) 0.0207(5) 0.0491(5) 0.0065(4) 0.0110(4) -0.0045(4)
C53 0.0401(6) 0.0349(6) 0.1023(9) 0.0239(6) 0.0137(6) -0.0123(5)
C54 0.0666(7) 0.0349(6) 0.0546(6) -0.0143(5) 0.0134(5) 0.0101(6)
C55 0.0402(4) 0.0212(5) 0.0436(4) 0.0114(4) 0.0163(3) -0.0029(4)
C56 0.0396(5) 0.0224(5) 0.0404(5) 0.0118(4) 0.0056(4) 0.0032(4)
C57 0.0340(7) 0.114(2) 0.0912(11) 0.0081(11) -0.0006(7) 0.0093(9)
C61 0.0356(4) 0.0250(5) 0.0385(4) -0.0101(4) 0.0176(3) -0.0003(4)
C62 0.0591(6) 0.0327(6) 0.0388(4) -0.0034(4) 0.0178(4) 0.0166(5)
C63 0.0494(6) 0.0423(6) 0.0465(5) -0.0123(5) 0.0111(4) 0.0161(5)
C64 0.0265(3) 0.0185(4) 0.0316(3) 0.0041(3) 0.0139(3) 0.0058(3)
C65 0.0322(5) 0.0321(6) 0.0365(5) 0.0042(4) 0.0007(4) 0.0058(5)
C71 0.0332(3) 0.0243(5) 0.0388(3) 0.0013(3) 0.0249(2) -0.0005(3)
C72 0.0241(3) 0.0359(6) 0.0353(4) -0.0050(4) 0.0152(3) 0.0023(4)
C73 0.0316(4) 0.0334(6) 0.0464(4) 0.0038(4) 0.0211(3) 0.0094(4)
C74 0.0229(3) 0.0237(5) 0.0248(3) 0.0018(3) 0.0098(2) 0.0043(4)
C75 0.0351(4) 0.0201(5) 0.0347(4) 0.0062(3) 0.0185(3) 0.0051(4)
C81 0.0470(5) 0.0618(9) 0.0633(6) -0.0038(6) 0.0292(4) -0.0040(6)
C82 0.0454(5) 0.0447(7) 0.0581(5) -0.0089(5) 0.0241(4) 0.0054(5)
C83 0.0698(8) 0.0473(8) 0.0530(6) 0.0024(6) 0.0116(6) -0.0046(7)

loop_
_atom_site_label
_atom_site_type_symbol
_atom_site_fract_x
_atom_site_fract_y
_atom_site_fract_z
_atom_site_U_iso_or_equiv
_atom_site_thermal_displace_type
_atom_site_occupancy
_atom_site_calc_flag
_atom_site_refinement_flags
Co Co 0.202600(8) 0.661710(5) 1.145680(7) 0.01646(3) Uani 1 d .
Cl1 Cl 0.20627(3) 0.30546(2) 0.68412(4) 0.08116(14) Uani 1 d .
Cl2 Cl 0.29547(3) 0.39913(2) 0.60104(3) 0.08477(14) Uani 1 d .
Cl3 Cl 0.05652(4) 0.40292(2) 0.56576(4) 0.0855(2) Uani 1 d .
Cl4 Cl 0.59191(5) 0.22027(3) 0.19280(6) 0.1224(3) Uani 1 d .
Cl5 Cl 0.41531(3) 0.22490(2) -0.03402(3) 0.07535(13) Uani 1 d .
Cl6 Cl 0.39563(3) 0.14097(2) 0.11813(3) 0.06502(12) Uani 1 d .
Cl7 Cl 0.74234(4) 0.36068(2) 1.34937(4) 0.0999(2) Uani 1 d .
Cl8 Cl 0.63876(4) 0.30582(2) 1.47154(4) 0.1172(2) Uani 1 d .
Cl9 Cl 0.59843(4) 0.43068(2) 1.41126(3) 0.07261(14) Uani 1 d .
Cl10 Cl 0.35184(3) 0.353360(14) 0.12851(3) 0.05532(11) Uani 1 d .
O21 O 0.21276(5) 0.54672(3) 0.86732(5) 0.0318(2) Uani 1 d .
O22 O 0.19055(5) 0.55255(4) 0.69175(5) 0.0373(2) Uani 1 d .
O31 O -0.01742(6) 0.69013(3) 1.33671(5) 0.0358(2) Uani 1 d .
O32 O 0.03006(7) 0.67420(3) 1.51831(5) 0.0453(2) Uani 1 d .
O41 O 0.55853(6) 0.55733(3) 1.47291(5) 0.0386(2) Uani 1 d .
O42 O 0.57540(6) 0.55549(4) 1.64782(6) 0.0421(2) Uani 1 d .
O51 O 0.06203(7) 0.86178(4) 0.95293(7) 0.0574(3) Uani 1 d .
O52 O 0.02429(8) 0.89052(5) 0.78051(7) 0.0599(3) Uani 1 d .
O61 O -0.18236(7) 0.74561(4) 0.89562(6) 0.0523(3) Uani 1 d .
H61 H -0.20660(7) 0.77619(4) 0.91016(6) 0.078 Uiso 1 calc R
O71 O 0.23429(7) 0.47767(3) 1.10940(6) 0.0409(2) Uani 1 d .
H71 H 0.28090(7) 0.46358(3) 1.09048(6) 0.061 Uiso 1 calc R
O81 O 0.29988(7) 0.42212(5) -0.09941(7) 0.0586(3) Uani 1 d .
H81A H 0.2821(14) 0.4584(8) -0.0692(13) 0.090(5) Uiso 1 d .
H81B H 0.3115(10) 0.4011(6) -0.0458(9) 0.050(4) Uiso 1 d .
O82 O 0.4861(4) 0.3619(2) 1.4626(3) 0.227(2) Uani 0.50 d P
N1 N 0.15656(5) 0.68716(3) 0.99220(5) 0.0192(2) Uani 1 d .
N2 N 0.07511(6) 0.60447(3) 1.09038(5) 0.0201(2) Uani 1 d .
N3 N 0.24614(5) 0.63776(3) 1.30056(5) 0.0187(2) Uani 1 d .
N4 N 0.33125(5) 0.71805(3) 1.20043(5) 0.0200(2) Uani 1 d .
N6 N 0.09288(6) 0.72075(3) 1.16595(5) 0.0217(2) Uani 1 d .
H6N H 0.05186(6) 0.69780(3) 1.19087(5) 0.026 Uiso 1 calc R
N7 N 0.30374(5) 0.60021(3) 1.12033(5) 0.0202(2) Uani 1 d .
H7N H 0.25239(5) 0.57829(3) 1.06156(5) 0.024 Uiso 1 calc R
C1 C 0.19230(7) 0.73754(4) 0.95897(7) 0.0224(2) Uani 1 d .
C2 C 0.14182(8) 0.73822(4) 0.83830(7) 0.0275(3) Uani 1 d .
H2 H 0.14963(8) 0.76807(4) 0.79466(7) 0.033 Uiso 1 calc R
C3 C 0.08132(7) 0.68773(4) 0.80038(7) 0.0259(3) Uani 1 d .
H3 H 0.04252(7) 0.67547(4) 0.72602(7) 0.031 Uiso 1 calc R
C4 C 0.08775(6) 0.65625(4) 0.89604(6) 0.0200(2) Uani 1 d .
C5 C 0.02595(7) 0.60428(4) 0.89047(6) 0.0204(2) Uani 1 d .
C6 C 0.01327(7) 0.58345(4) 0.98206(6) 0.0209(2) Uani 1 d .
C7 C -0.07421(7) 0.54322(4) 0.97626(7) 0.0251(3) Uani 1 d .
H7 H -0.12581(7) 0.52261(4) 0.91288(7) 0.030 Uiso 1 calc R
C8 C -0.06892(7) 0.54034(4) 1.07858(6) 0.0249(2) Uani 1 d .
H8 H -0.11699(7) 0.51821(4) 1.09858(6) 0.030 Uiso 1 calc R
C9 C 0.02571(7) 0.57819(4) 1.15146(6) 0.0206(2) Uani 1 d .
C10 C 0.06668(7) 0.58470(4) 1.26679(6) 0.0237(2) Uani 1 d .
C11 C 0.17524(7) 0.60935(4) 1.33609(6) 0.0220(2) Uani 1 d .
C12 C 0.23277(7) 0.60672(5) 1.45715(7) 0.0286(3) Uani 1 d .
H12 H 0.20219(7) 0.59097(5) 1.50192(7) 0.034 Uiso 1 calc R
C13 C 0.33905(7) 0.63129(5) 1.49347(7) 0.0277(3) Uani 1 d .
H13 H 0.39621(7) 0.63439(5) 1.56757(7) 0.033 Uiso 1 calc R
C14 C 0.34719(6) 0.65183(4) 1.39563(6) 0.0208(2) Uani 1 d .
C15 C 0.43997(7) 0.68485(4) 1.39898(7) 0.0219(2) Uani 1 d .
C16 C 0.42749(7) 0.71786(4) 1.30613(6) 0.0214(2) Uani 1 d .
C17 C 0.50717(8) 0.76393(4) 1.31000(7) 0.0293(3) Uani 1 d .
H17 H 0.57913(8) 0.77242(4) 1.37016(7) 0.035 Uiso 1 calc R
C18 C 0.45790(8) 0.79214(4) 1.21058(7) 0.0285(3) Uani 1 d .
H18 H 0.48857(8) 0.82433(4) 1.19013(7) 0.034 Uiso 1 calc R
C19 C 0.34883(7) 0.76319(4) 1.14175(7) 0.0219(2) Uani 1 d .
C20 C 0.27744(7) 0.77674(4) 1.02984(6) 0.0209(2) Uani 1 d .
C21 C -0.04251(7) 0.57611(4) 0.77746(6) 0.0215(2) Uani 1 d .
H21 H -0.11554(7) 0.59657(4) 0.72997(6) 0.026 Uiso 1 calc R
C22 C -0.04545(7) 0.51043(4) 0.75282(7) 0.0245(3) Uani 1 d .
C23 C -0.15897(9) 0.48719(5) 0.66036(8) 0.0354(3) Uani 1 d .
H23A H -0.19668(9) 0.51782(5) 0.60617(8) 0.053 Uiso 1 calc R
H23B H -0.20864(9) 0.47491(5) 0.69188(8) 0.053 Uiso 1 calc R
H23C H -0.14346(9) 0.45414(5) 0.62449(8) 0.053 Uiso 1 calc R
C24 C 0.02065(8) 0.46520(4) 0.84263(7) 0.0293(3) Uani 1 d .
H24A H 0.09134(8) 0.48249(4) 0.89848(7) 0.044 Uiso 1 calc R
H24B H 0.03888(8) 0.43181(4) 0.80952(7) 0.044 Uiso 1 calc R
H24C H -0.02629(8) 0.45258(4) 0.87692(7) 0.044 Uiso 1 calc R
C25 C 0.02080(7) 0.55209(4) 0.71202(6) 0.0250(2) Uani 1 d .
H25 H -0.01681(7) 0.56034(4) 0.63134(6) 0.030 Uiso 1 calc R
C26 C 0.14861(8) 0.55033(4) 0.76763(7) 0.0269(3) Uani 1 d .
C27 C 0.31722(8) 0.55149(7) 0.74042(9) 0.0498(4) Uani 1 d .
H27A H 0.33954(8) 0.55319(7) 0.68153(9) 0.075 Uiso 1 calc R
H27B H 0.34635(8) 0.51571(7) 0.78252(9) 0.075 Uiso 1 calc R
H27C H 0.34904(8) 0.58487(7) 0.78921(9) 0.075 Uiso 1 calc R
C31 C 0.00025(7) 0.55589(4) 1.32131(6) 0.0234(2) Uani 1 d .
H31 H 0.02761(7) 0.51593(4) 1.34896(6) 0.028 Uiso 1 calc R
C32 C -0.12578(7) 0.56581(4) 1.29208(7) 0.0266(3) Uani 1 d .
C33 C -0.18827(8) 0.51323(5) 1.30970(8) 0.0417(3) Uani 1 d .
H33A H -0.26737(8) 0.52382(5) 1.28892(8) 0.063 Uiso 1 calc R
H33B H -0.14985(8) 0.50179(5) 1.38722(8) 0.063 Uiso 1 calc R
H33C H -0.18712(8) 0.48083(5) 1.26410(8) 0.063 Uiso 1 calc R
C34 C -0.20454(8) 0.60642(5) 1.19726(8) 0.0359(3) Uani 1 d .
H34A H -0.28085(8) 0.60667(5) 1.19237(8) 0.054 Uiso 1 calc R
H34B H -0.20923(8) 0.59249(5) 1.12780(8) 0.054 Uiso 1 calc R
H34C H -0.17328(8) 0.64575(5) 1.21174(8) 0.054 Uiso 1 calc R
C35 C -0.03187(7) 0.59219(5) 1.40053(7) 0.0273(3) Uani 1 d .
H35 H -0.01997(7) 0.57220(5) 1.46972(7) 0.033 Uiso 1 calc R
C36 C -0.00827(7) 0.65634(5) 1.41042(6) 0.0289(3) Uani 1 d .
C37 C 0.07010(15) 0.73394(6) 1.54086(10) 0.0777(6) Uani 1 d .
H37A H 0.09534(15) 0.74265(6) 1.61860(10) 0.117 Uiso 1 calc R
H37B H 0.00793(15) 0.76014(6) 1.49518(10) 0.117 Uiso 1 calc R
H37C H 0.13390(15) 0.73912(6) 1.52395(10) 0.117 Uiso 1 calc R
C41 C 0.54843(7) 0.69451(4) 1.50848(7) 0.0254(3) Uani 1 d .
H41 H 0.54420(7) 0.73010(4) 1.54800(7) 0.031 Uiso 1 calc R
C42 C 0.67034(8) 0.68149(5) 1.52672(8) 0.0319(3) Uani 1 d .
C43 C 0.76299(10) 0.72548(6) 1.60086(10) 0.0495(4) Uani 1 d .
H43A H 0.74273(10) 0.74121(6) 1.65592(10) 0.074 Uiso 1 calc R
H43B H 0.76775(10) 0.75708(6) 1.55547(10) 0.074 Uiso 1 calc R
H43C H 0.83686(10) 0.70587(6) 1.63789(10) 0.074 Uiso 1 calc R
C44 C 0.69381(8) 0.65395(6) 1.43675(8) 0.0424(3) Uani 1 d .
H44A H 0.77614(8) 0.64926(6) 1.46440(8) 0.064 Uiso 1 calc R
H44B H 0.66352(8) 0.67906(6) 1.37187(8) 0.064 Uiso 1 calc R
H44C H 0.65670(8) 0.61602(6) 1.41678(8) 0.064 Uiso 1 calc R
C45 C 0.61830(8) 0.64449(5) 1.58870(7) 0.0310(3) Uani 1 d .
H45 H 0.64887(8) 0.65415(5) 1.66841(7) 0.037 Uiso 1 calc R
C46 C 0.58162(7) 0.58296(5) 1.56075(7) 0.0314(3) Uani 1 d .
C47 C 0.52514(11) 0.49829(6) 1.62422(10) 0.0554(4) Uani 1 d .
H47A H 0.52442(11) 0.48245(6) 1.69019(10) 0.083 Uiso 1 calc R
H47B H 0.57006(11) 0.47296(6) 1.60166(10) 0.083 Uiso 1 calc R
H47C H 0.44691(11) 0.50074(6) 1.56482(10) 0.083 Uiso 1 calc R
C51 C 0.30804(8) 0.82941(4) 0.97904(7) 0.0281(3) Uani 1 d .
H51 H 0.36575(8) 0.82004(4) 0.95337(7) 0.034 Uiso 1 calc R
C52 C 0.31706(9) 0.89237(5) 1.02011(9) 0.0369(3) Uani 1 d .
C53 C 0.41329(11) 0.92977(6) 1.01633(13) 0.0666(5) Uani 1 d .
H53A H 0.41173(11) 0.96871(6) 1.04394(13) 0.100 Uiso 1 calc R
H53B H 0.40127(11) 0.93232(6) 0.94040(13) 0.100 Uiso 1 calc R
H53C H 0.48737(11) 0.91180(6) 1.06228(13) 0.100 Uiso 1 calc R
C54 C 0.28872(12) 0.90714(6) 1.11477(10) 0.0577(5) Uani 1 d .
H54A H 0.29893(12) 0.94875(6) 1.13005(10) 0.087 Uiso 1 calc R
H54B H 0.33972(12) 0.88556(6) 1.18078(10) 0.087 Uiso 1 calc R
H54C H 0.20955(12) 0.89648(6) 1.09348(10) 0.087 Uiso 1 calc R
C55 C 0.21873(9) 0.87583(5) 0.90507(8) 0.0362(3) Uani 1 d .
H55 H 0.22869(9) 0.88981(5) 0.84097(8) 0.043 Uiso 1 calc R
C56 C 0.09601(10) 0.87453(5) 0.88685(9) 0.0392(4) Uani 1 d .
C57 C -0.09907(13) 0.89013(10) 0.7555(2) 0.0912(8) Uani 1 d .
H57A H -0.14645(13) 0.90180(10) 0.6790(2) 0.137 Uiso 1 calc R
H57B H -0.11049(13) 0.91726(10) 0.8045(2) 0.137 Uiso 1 calc R
H57C H -0.12063(13) 0.85107(10) 0.7668(2) 0.137 Uiso 1 calc R
C61 C 0.14986(8) 0.76498(5) 1.25710(8) 0.0328(3) Uani 1 d .
H61B H 0.21491(8) 0.78330(5) 1.25192(8) 0.039 Uiso 1 calc R
H61C H 0.17858(8) 0.74608(5) 1.32982(8) 0.039 Uiso 1 calc R
C62 C 0.05995(10) 0.81046(5) 1.24284(9) 0.0454(4) Uani 1 d .
H62A H 0.02670(10) 0.80231(5) 1.29300(9) 0.054 Uiso 1 calc R
H62B H 0.09451(10) 0.84955(5) 1.25948(9) 0.054 Uiso 1 calc R
C63 C -0.03190(11) 0.80709(6) 1.12323(9) 0.0504(4) Uani 1 d .
H63A H -0.03392(11) 0.84346(6) 1.08419(9) 0.060 Uiso 1 calc R
H63B H -0.10770(11) 0.80101(6) 1.11956(9) 0.060 Uiso 1 calc R
C64 C -0.00044(7) 0.75448(4) 1.06912(7) 0.0254(3) Uani 1 d .
H64 H 0.03354(7) 0.77012(4) 1.02272(7) 0.030 Uiso 1 calc R
C65 C -0.10530(9) 0.71785(5) 0.99546(9) 0.0395(4) Uani 1 d .
H65A H -0.07895(9) 0.68123(5) 0.97721(9) 0.047 Uiso 1 calc R
H65B H -0.14691(9) 0.70786(5) 1.03750(9) 0.047 Uiso 1 calc R
C71 C 0.38849(7) 0.62263(4) 1.08241(7) 0.0289(3) Uani 1 d .
H71B H 0.43851(7) 0.65262(4) 1.13339(7) 0.035 Uiso 1 calc R
H71C H 0.34803(7) 0.63945(4) 1.00776(7) 0.035 Uiso 1 calc R
C72 C 0.45929(8) 0.56868(5) 1.08256(7) 0.0312(3) Uani 1 d .
H72A H 0.53535(8) 0.58022(5) 1.09191(7) 0.037 Uiso 1 calc R
H72B H 0.41935(8) 0.54646(5) 1.01341(7) 0.037 Uiso 1 calc R
C73 C 0.46967(8) 0.53255(5) 1.18293(8) 0.0359(3) Uani 1 d .
H73A H 0.54548(8) 0.53834(5) 1.24676(8) 0.043 Uiso 1 calc R
H73B H 0.45958(8) 0.49082(5) 1.16451(8) 0.043 Uiso 1 calc R
C74 C 0.37238(7) 0.55489(4) 1.21020(7) 0.0243(3) Uani 1 d .
H74 H 0.40874(7) 0.57488(4) 1.28309(7) 0.029 Uiso 1 calc R
C75 C 0.29546(8) 0.50566(4) 1.21524(7) 0.0290(3) Uani 1 d .
H75A H 0.34299(8) 0.47674(4) 1.27076(7) 0.035 Uiso 1 calc R
H75B H 0.24029(8) 0.52178(4) 1.23813(7) 0.035 Uiso 1 calc R
C81 C 0.19985(10) 0.38170(7) 0.65616(11) 0.0559(4) Uani 1 d .
H81 H 0.22529(10) 0.40300(7) 0.72713(11) 0.067 Uiso 1 calc R
C82 C 0.44202(10) 0.21185(6) 0.10409(10) 0.0493(4) Uani 1 d .
H82 H 0.39952(10) 0.24115(6) 0.12474(10) 0.059 Uiso 1 calc R
C83 C 0.61629(13) 0.35982(7) 1.37281(11) 0.0632(5) Uani 1 d .
H83 H 0.54790(13) 0.34934(7) 1.30263(11) 0.076 Uiso 1 calc R

loop_
_atom_type_symbol
_atom_type_description
_atom_type_scat_dispersion_real
_atom_type_scat_dispersion_imag
_atom_type_scat_source
C C 0.0033 0.0016 'International Tables Vol C Tables 4.2.6.8 and 6.1.1.4'
H H 0.0000 0.0000 'International Tables Vol C Tables 4.2.6.8 and 6.1.1.4'
N N 0.0061 0.0033 'International Tables Vol C Tables 4.2.6.8 and 6.1.1.4'
O O 0.0106 0.0060 'International Tables Vol C Tables 4.2.6.8 and 6.1.1.4'
Cl Cl 0.1484 0.1585 'International Tables Vol C Tables 4.2.6.8 and 6.1.1.4'
Co Co 0.3494 0.9721 'International Tables Vol C Tables 4.2.6.8 and 6.1.1.4'

loop_
_geom_angle_atom_site_label_1
_geom_angle_atom_site_label_2
_geom_angle_atom_site_label_3
_geom_angle
N1 Co N4 89.86(3)
N1 Co N2 90.04(3)
N4 Co N2 179.18(3)
N1 Co N3 178.42(3)
N4 Co N3 90.14(3)
N2 Co N3 89.98(3)
N1 Co N7 86.13(3)
N4 Co N7 90.36(3)
N2 Co N7 88.82(3)
N3 Co N7 95.46(3)
N1 Co N6 93.13(3)
N4 Co N6 92.73(3)
N2 Co N6 88.09(3)
N3 Co N6 85.29(3)
N7 Co N6 176.82(3)
C26 O22 C27 114.75(7)
C36 O32 C37 115.21(9)
C46 O42 C47 115.37(9)
C56 O52 C57 112.69(13)
C4 N1 C1 106.58(7)
C4 N1 Co 126.35(6)
C1 N1 Co 126.95(5)
C6 N2 C9 105.88(7)
C6 N2 Co 127.30(7)
C9 N2 Co 126.78(5)
C11 N3 C14 106.70(7)
C11 N3 Co 125.81(4)
C14 N3 Co 127.11(6)
C19 N4 C16 106.29(7)
C19 N4 Co 127.48(4)
C16 N4 Co 126.13(6)
C61 N6 C64 105.37(7)
C61 N6 Co 115.77(5)
C64 N6 Co 122.75(6)
C71 N7 C74 104.29(6)
C71 N7 Co 116.92(6)
C74 N7 Co 120.82(6)
N1 C1 C20 125.66(7)
N1 C1 C2 109.05(7)
C20 C1 C2 124.58(9)
C3 C2 C1 107.45(9)
C2 C3 C4 107.38(7)
N1 C4 C5 125.64(8)
N1 C4 C3 109.44(8)
C5 C4 C3 124.76(7)
C6 C5 C4 122.08(7)
C6 C5 C21 119.52(8)
C4 C5 C21 117.75(8)
N2 C6 C5 124.39(8)
N2 C6 C7 109.72(8)
C5 C6 C7 125.45(7)
C8 C7 C6 108.03(7)
C7 C8 C9 106.93(9)
N2 C9 C10 124.68(7)
N2 C9 C8 109.41(7)
C10 C9 C8 125.79(9)
C9 C10 C11 122.26(9)
C9 C10 C31 118.85(7)
C11 C10 C31 118.23(7)
N3 C11 C10 125.76(8)
N3 C11 C12 109.24(7)
C10 C11 C12 124.95(9)
C13 C12 C11 107.52(9)
C12 C13 C14 107.08(7)
N3 C14 C15 126.00(8)
N3 C14 C13 109.40(8)
C15 C14 C13 124.42(6)
C16 C15 C14 120.83(6)
C16 C15 C41 117.70(8)
C14 C15 C41 120.59(8)
N4 C16 C15 126.34(8)
N4 C16 C17 108.79(7)
C15 C16 C17 124.34(7)
C18 C17 C16 107.51(7)
C17 C18 C19 107.30(9)
N4 C19 C20 125.62(7)
N4 C19 C18 110.07(7)
C20 C19 C18 124.14(9)
C19 C20 C1 121.44(8)
C19 C20 C51 118.66(7)
C1 C20 C51 118.84(7)
C5 C21 C22 125.39(7)
C5 C21 C25 120.09(7)
C22 C21 C25 60.02(7)
C24 C22 C23 113.44(8)
C24 C22 C21 122.72(7)
C23 C22 C21 115.81(7)
C24 C22 C25 119.76(7)
C23 C22 C25 114.28(7)
C21 C22 C25 60.99(7)
C26 C25 C22 119.05(7)
C26 C25 C21 119.16(7)
C22 C25 C21 58.99(6)
O21 C26 O22 121.62(8)
O21 C26 C25 127.05(10)
O22 C26 C25 111.33(6)
C32 C31 C10 126.79(7)
C32 C31 C35 59.88(6)
C10 C31 C35 119.89(8)
C31 C32 C33 115.68(8)
C31 C32 C34 122.40(9)
C33 C32 C34 113.86(7)
C31 C32 C35 61.23(6)
C33 C32 C35 113.96(8)
C34 C32 C35 119.72(9)
C36 C35 C32 120.78(7)
C36 C35 C31 118.31(9)
C32 C35 C31 58.90(6)
O31 C36 O32 122.22(10)
O31 C36 C35 127.45(8)
O32 C36 C35 110.31(8)
C15 C41 C42 124.29(9)
C15 C41 C45 123.99(8)
C42 C41 C45 60.59(7)
C44 C42 C41 122.10(7)
C44 C42 C43 113.86(10)
C41 C42 C43 115.34(10)
C44 C42 C45 120.56(9)
C41 C42 C45 60.54(7)
C43 C42 C45 114.31(9)
C46 C45 C41 120.28(7)
C46 C45 C42 123.42(9)
C41 C45 C42 58.87(6)
O41 C46 O42 121.90(10)
O41 C46 C45 127.27(10)
O42 C46 C45 110.82(9)
C52 C51 C20 124.71(10)
C52 C51 C55 60.09(6)
C20 C51 C55 123.59(9)
C51 C52 C54 120.41(11)
C51 C52 C53 115.93(11)
C54 C52 C53 115.02(11)
C51 C52 C55 60.82(6)
C54 C52 C55 119.44(10)
C53 C52 C55 114.52(11)
C56 C55 C52 119.93(11)
C56 C55 C51 121.27(10)
C52 C55 C51 59.09(6)
O51 C56 O52 122.92(11)
O51 C56 C55 127.76(9)
O52 C56 C55 109.32(11)
N6 C61 C62 107.17(7)
C63 C62 C61 106.78(10)
C62 C63 C64 107.02(9)
C65 C64 N6 114.10(8)
C65 C64 C63 112.31(9)
N6 C64 C63 105.31(7)
O61 C65 C64 114.30(10)
N7 C71 C72 105.24(8)
C71 C72 C73 103.75(9)
C72 C73 C74 106.44(8)
C75 C74 N7 112.04(6)
C75 C74 C73 113.15(9)
N7 C74 C73 105.92(8)
O71 C75 C74 111.00(9)
Cl3 C81 Cl2 111.96(8)
Cl3 C81 Cl1 110.32(7)
Cl2 C81 Cl1 109.70(9)
Cl5 C82 Cl6 111.01(7)
Cl5 C82 Cl4 108.52(9)
Cl6 C82 Cl4 110.62(7)
Cl8 C83 Cl9 115.13(10)
Cl8 C83 Cl7 107.24(8)
Cl9 C83 Cl7 107.37(9)

loop_
_geom_bond_atom_site_label_1
_geom_bond_atom_site_label_2
_geom_bond_distance
Co N1 1.9507(7)
Co N4 1.9533(7)
Co N2 1.9565(7)
Co N3 1.9645(7)
Co N7 2.0449(8)
Co N6 2.0584(8)
Cl1 C81 1.760(2)
Cl2 C81 1.756(2)
Cl3 C81 1.7536(12)
Cl4 C82 1.7592(12)
Cl5 C82 1.7485(14)
Cl6 C82 1.7537(14)
Cl7 C83 1.800(2)
Cl8 C83 1.727(2)
Cl9 C83 1.733(2)
O21 C26 1.2105(9)
O22 C26 1.3590(13)
O22 C27 1.4601(12)
O31 C36 1.2130(12)
O32 C36 1.3592(11)
O32 C37 1.430(2)
O41 C46 1.2219(13)
O42 C46 1.3594(14)
O42 C47 1.418(2)
O51 C56 1.194(2)
O52 C56 1.3461(13)
O52 C57 1.474(2)
O61 C65 1.3987(12)
O71 C75 1.4187(11)
N1 C4 1.3754(9)
N1 C1 1.3800(12)
N2 C6 1.3825(10)
N2 C9 1.3857(13)
N3 C11 1.3743(13)
N3 C14 1.3804(8)
N4 C19 1.3721(12)
N4 C16 1.3926(8)
N6 C61 1.4878(12)
N6 C64 1.5124(10)
N7 C71 1.4958(14)
N7 C74 1.5203(11)
C1 C20 1.3938(11)
C1 C2 1.4417(12)
C2 C3 1.3461(13)
C3 C4 1.4378(13)
C4 C5 1.4054(13)
C5 C6 1.3961(14)
C5 C21 1.5024(11)
C6 C7 1.4276(13)
C7 C8 1.3459(13)
C8 C9 1.4455(11)
C9 C10 1.3950(11)
C10 C11 1.3962(11)
C10 C31 1.5109(14)
C11 C12 1.4446(11)
C12 C13 1.3506(13)
C13 C14 1.4430(14)
C14 C15 1.3983(13)
C15 C16 1.3980(13)
C15 C41 1.5104(10)
C16 C17 1.4513(14)
C17 C18 1.3466(13)
C18 C19 1.4412(11)
C19 C20 1.3886(10)
C20 C51 1.5144(14)
C21 C22 1.5198(13)
C21 C25 1.5508(14)
C22 C24 1.5117(12)
C22 C23 1.5162(11)
C22 C25 1.5360(15)
C25 C26 1.4702(12)
C31 C32 1.5098(13)
C31 C35 1.5456(14)
C32 C33 1.518(2)
C32 C34 1.5202(13)
C32 C35 1.5251(11)
C35 C36 1.477(2)
C41 C42 1.5114(14)
C41 C45 1.5375(13)
C42 C44 1.510(2)
C42 C43 1.5240(15)
C42 C45 1.538(2)
C45 C46 1.464(2)
C51 C52 1.5131(15)
C51 C55 1.5397(13)
C52 C54 1.514(2)
C52 C53 1.527(2)
C52 C55 1.5288(13)
C55 C56 1.493(2)
C61 C62 1.499(2)
C62 C63 1.4972(14)
C63 C64 1.545(2)
C64 C65 1.5078(13)
C71 C72 1.5267(15)
C72 C73 1.529(2)
C73 C74 1.550(2)
C74 C75 1.5170(14)
